data_1531539
loop_
_publ_author_name
'Huang, T.-S.'
'Tai, M.F.'
'Chen, C.H.'

_publ_section_title
;
 Studies on crystal structure and magnetic scaling behavior of
 perovskite-like (La1-x Pbx) Mn O3 system with x = 0 - 0.5
;
_journal_name_full 'Materials Research Society Symposia Proceedings'
_journal_page_first U3.4.1
_journal_page_last U3.4.6
_journal_volume 674
_journal_year 2001
_chemical_formula_sum 'La0.49 Mn1.07 O3.21 Pb0.5'
_chemical_name_systematic '(La0.49 Pb0.5) Mn1.07 O3.21'
_space_group_IT_number 167
_symmetry_space_group_name_Hall '-R 3 2"c'
_symmetry_space_group_name_H-M 'R -3 c :H'
_cell_angle_alpha 90
_cell_angle_beta 90
_cell_angle_gamma 120
_cell_formula_units_Z 6
_cell_length_a 5.4842
_cell_length_b 5.4842
_cell_length_c 13.383
_cell_volume 348.587
_citation_journal_id_ASTM MRSPDH
_cod_data_source_file Huang_MRSPDH_2001_1206.cif
_cod_data_source_block La0.49Mn1.07O3.21Pb0.5
_cod_original_cell_volume 348.5866
_cod_database_code 1531539

loop_
_symmetry_equiv_pos_as_xyz
x,y,z
-y,x-y,z
-x+y,-x,z
y,x,-z+1/2
-x,-x+y,-z+1/2
x-y,-y,-z+1/2
-x,-y,-z
y,-x+y,-z
x-y,x,-z
-y,-x,z-1/2
x,x-y,z-1/2
-x+y,y,z-1/2
x+2/3,y+1/3,z+1/3
-y+2/3,x-y+1/3,z+1/3
-x+y+2/3,-x+1/3,z+1/3
y+2/3,x+1/3,-z+5/6
-x+2/3,-x+y+1/3,-z+5/6
x-y+2/3,-y+1/3,-z+5/6
-x+2/3,-y+1/3,-z+1/3
y+2/3,-x+y+1/3,-z+1/3
x-y+2/3,x+1/3,-z+1/3
-y+2/3,-x+1/3,z-1/6
x+2/3,x-y+1/3,z-1/6
-x+y+2/3,y+1/3,z-1/6
x+1/3,y+2/3,z+2/3
-y+1/3,x-y+2/3,z+2/3
-x+y+1/3,-x+2/3,z+2/3
y+1/3,x+2/3,-z+7/6
-x+1/3,-x+y+2/3,-z+7/6
x-y+1/3,-y+2/3,-z+7/6
-x+1/3,-y+2/3,-z+2/3
y+1/3,-x+y+2/3,-z+2/3
x-y+1/3,x+2/3,-z+2/3
-y+1/3,-x+2/3,z+1/6
x+1/3,x-y+2/3,z+1/6
-x+y+1/3,y+2/3,z+1/6

loop_
_atom_site_label
_atom_site_type_symbol
_atom_site_fract_x
_atom_site_fract_y
_atom_site_fract_z
_atom_site_occupancy
_atom_site_U_iso_or_equiv
Pb1 Pb+2 0 0 0.75 0.5 0.0
O1 O-2 0.5355 0 0.25 1.07 0.0
La1 La+3 0 0 0.75 0.49 0.0
Mn1 Mn+3 0 0 0 0.57 0.0
Mn2 Mn+4 0 0 0 0.5 0.0
